data_4305477
loop_
_publ_author_name
'Laurence Carlton'
'Lebohang V. Mokoena'
'Manuel A. Fernandes'

_publ_contact_author_address
;Molecular Sciences Institute
School of Chemistry
University of the Witwatersrand
PO Wits 2050
Johannesburg
South Africa
;
_publ_contact_author_email laurence.carlton@wits.ac.za
_publ_contact_author_fax 'Int +27 11 7176749'
_publ_contact_author_name 'Laurence Carlton'
_publ_contact_author_phone 'Int +27 11 7176727'
_publ_section_title
;
Influence of Ligand Polarizability on the Reversible Binding of
O2 by trans-[Rh(X)(XNC)(PPh3)2] (X = Cl, Br, SC6F5, C2Ph; XNC = Xylyl
Isocyanide). Structures and a Kinetic Study
;
_journal_name_full 'Inorganic Chemistry'
_journal_page_first 8696
_journal_page_last 8703
_journal_paper_doi 10.1021/ic800478g
_journal_volume 47
_journal_year 2008
_chemical_formula_moiety 'C51 H39 F5 N O2 P2 Rh S, C7 H8'
_chemical_formula_sum 'C58 H47 F5 N O2 P2 Rh S'
_chemical_formula_weight 1081.88
_chemical_name_systematic
;
 ?
;
_space_group_IT_number 14
_symmetry_cell_setting monoclinic
_symmetry_space_group_name_Hall '-P 2ybc'
_symmetry_space_group_name_H-M 'P 1 21/c 1'
_atom_sites_solution_hydrogens geom
_atom_sites_solution_primary direct
_atom_sites_solution_secondary difmap
_audit_creation_method SHELXL-97
_cell_angle_alpha 90.00
_cell_angle_beta 91.497(4)
_cell_angle_gamma 90.00
_cell_formula_units_Z 4
_cell_length_a 12.9718(16)
_cell_length_b 14.3791(15)
_cell_length_c 26.873(3)
_cell_measurement_reflns_used 1024
_cell_measurement_temperature 173(2)
_cell_measurement_theta_max 24.38
_cell_measurement_theta_min 2.68
_cell_volume 5010.7(10)
_computing_cell_refinement 'Bruker SMART'
_computing_data_collection 'Bruker SMART'
_computing_data_reduction 'Bruker SHELXTL'
_computing_molecular_graphics 'Bruker SHELXTL'
_computing_publication_material 'Bruker SHELXTL'
_computing_structure_refinement 'SHELXL-97 (Sheldrick, 1997)'
_computing_structure_solution 'Bruker SHELXTL'
_diffrn_ambient_temperature 173(2)
_diffrn_measured_fraction_theta_full 0.975
_diffrn_measured_fraction_theta_max 0.975
_diffrn_measurement_device_type 'CCD area detector'
_diffrn_measurement_method 'phi and omega scans'
_diffrn_radiation_monochromator graphite
_diffrn_radiation_source 'fine-focus sealed tube'
_diffrn_radiation_type MoK\a
_diffrn_radiation_wavelength 0.71073
_diffrn_reflns_av_R_equivalents 0.0768
_diffrn_reflns_av_sigmaI/netI 0.1330
_diffrn_reflns_limit_h_max 12
_diffrn_reflns_limit_h_min -16
_diffrn_reflns_limit_k_max 18
_diffrn_reflns_limit_k_min -18
_diffrn_reflns_limit_l_max 34
_diffrn_reflns_limit_l_min -32
_diffrn_reflns_number 21943
_diffrn_reflns_theta_full 27.00
_diffrn_reflns_theta_max 27.00
_diffrn_reflns_theta_min 1.52
_exptl_absorpt_coefficient_mu 0.509
_exptl_absorpt_correction_T_max 0.9636
_exptl_absorpt_correction_T_min 0.9196
_exptl_absorpt_correction_type integration
_exptl_absorpt_process_details
;
Face indexed absorption corrections carried out using XPREP
;
_exptl_crystal_colour orange
_exptl_crystal_density_diffrn 1.434
_exptl_crystal_density_method 'not measured'
_exptl_crystal_description plate
_exptl_crystal_F_000 2216
_exptl_crystal_size_max 0.17
_exptl_crystal_size_mid 0.16
_exptl_crystal_size_min 0.06
_refine_diff_density_max 0.656
_refine_diff_density_min -0.728
_refine_diff_density_rms 0.089
_refine_ls_extinction_method none
_refine_ls_goodness_of_fit_ref 0.898
_refine_ls_hydrogen_treatment constr
_refine_ls_matrix_type full
_refine_ls_number_parameters 619
_refine_ls_number_reflns 10680
_refine_ls_number_restraints 0
_refine_ls_restrained_S_all 0.898
_refine_ls_R_factor_all 0.1092
_refine_ls_R_factor_gt 0.0463
_refine_ls_shift/su_max 0.001
_refine_ls_shift/su_mean 0.000
_refine_ls_structure_factor_coef Fsqd
_refine_ls_weighting_details 'calc w=1/[\s^2^(Fo^2^)+(0.0328P)^2^+0.0000P] where P=(Fo^2^+2Fc^2^)/3'
_refine_ls_weighting_scheme calc
_refine_ls_wR_factor_gt 0.0804
_refine_ls_wR_factor_ref 0.0936
_reflns_number_gt 6175
_reflns_number_total 10680
_reflns_threshold_expression >2sigma(I)
_cod_data_source_file ic800478g_si_001_1.cif
_cod_data_source_block Compound7
_cod_depositor_comments
;
The following automatic conversions were performed:
'_symmetry_cell_setting' value 'Monoclinic' changed to 'monoclinic'
according to '/home/saulius/struct/CIF-dictionaries/cif_core.dic'
dictionary named 'cif_core.dic' version 2.4.1 from 2010-06-29.

Automatic conversion script
Id: cif_fix_enum 1527 2010-12-29 10:47:43Z saulius 
;
_cod_original_cell_volume 5010.8(10)
_cod_database_code 4305477

loop_
_symmetry_equiv_pos_as_xyz
'x, y, z'
'-x, y+1/2, -z+1/2'
'-x, -y, -z'
'x, -y-1/2, z-1/2'

loop_
_atom_site_label
_atom_site_type_symbol
_atom_site_fract_x
_atom_site_fract_y
_atom_site_fract_z
_atom_site_U_iso_or_equiv
_atom_site_adp_type
_atom_site_occupancy
_atom_site_symmetry_multiplicity
_atom_site_calc_flag
_atom_site_refinement_flags
_atom_site_disorder_assembly
_atom_site_disorder_group
Rh Rh 0.76510(2) 0.17865(2) 0.327207(10) 0.01647(8) Uani 1 1 d . . .
S S 0.57875(6) 0.16865(7) 0.32835(3) 0.0232(2) Uani 1 1 d . . .
N N 0.7789(2) -0.0004(2) 0.26332(11) 0.0200(7) Uani 1 1 d . . .
O1 O 0.89441(17) 0.25473(19) 0.34416(9) 0.0295(7) Uani 1 1 d . . .
O2 O 0.80406(19) 0.29531(17) 0.36500(9) 0.0283(6) Uani 1 1 d . . .
P1 P 0.75847(7) 0.25037(7) 0.24763(3) 0.0188(2) Uani 1 1 d . . .
P2 P 0.80494(7) 0.09423(7) 0.40064(3) 0.0201(2) Uani 1 1 d . . .
F1 F 0.59568(17) 0.36840(16) 0.36654(8) 0.0387(6) Uani 1 1 d . . .
F2 F 0.5426(2) 0.43448(18) 0.45543(9) 0.0557(7) Uani 1 1 d . . .
F3 F 0.4634(2) 0.3201(2) 0.52499(9) 0.0624(8) Uani 1 1 d . . .
F4 F 0.4310(2) 0.1355(2) 0.50251(9) 0.0645(8) Uani 1 1 d . . .
F5 F 0.48470(18) 0.06784(17) 0.41510(8) 0.0431(6) Uani 1 1 d . . .
C1 C 0.7740(2) 0.0652(3) 0.28860(13) 0.0187(8) Uani 1 1 d . . .
C2 C 0.7720(3) -0.0746(3) 0.22916(12) 0.0206(8) Uani 1 1 d . . .
C3 C 0.6752(3) -0.1120(3) 0.21801(13) 0.0237(9) Uani 1 1 d . . .
C4 C 0.6701(3) -0.1838(3) 0.18402(14) 0.0344(10) Uani 1 1 d . . .
H4 H 0.6053 -0.2114 0.1759 0.041 Uiso 1 1 calc R . .
C5 C 0.7582(3) -0.2163(3) 0.16138(15) 0.0406(11) Uani 1 1 d . . .
H5 H 0.7533 -0.2659 0.1381 0.049 Uiso 1 1 calc R . .
C6 C 0.8530(3) -0.1766(3) 0.17273(14) 0.0358(10) Uani 1 1 d . . .
H6 H 0.9124 -0.1984 0.1564 0.043 Uiso 1 1 calc R . .
C7 C 0.8634(3) -0.1054(3) 0.20745(14) 0.0263(9) Uani 1 1 d . . .
C8 C 0.5782(3) -0.0740(3) 0.24119(14) 0.0326(10) Uani 1 1 d . . .
H8A H 0.5973 -0.0302 0.2678 0.049 Uiso 1 1 calc R . .
H8B H 0.5384 -0.1254 0.2550 0.049 Uiso 1 1 calc R . .
H8C H 0.5362 -0.0418 0.2157 0.049 Uiso 1 1 calc R . .
C9 C 0.9659(3) -0.0639(3) 0.22119(14) 0.0334(10) Uani 1 1 d . . .
H9A H 0.9772 -0.0675 0.2573 0.050 Uiso 1 1 calc R . .
H9B H 0.9672 0.0014 0.2107 0.050 Uiso 1 1 calc R . .
H9C H 1.0204 -0.0983 0.2046 0.050 Uiso 1 1 calc R . .
C11 C 0.7187(2) 0.3715(3) 0.24198(14) 0.0208(9) Uani 1 1 d . . .
C12 C 0.7428(3) 0.4319(3) 0.28131(14) 0.0257(9) Uani 1 1 d . . .
H12 H 0.7765 0.4086 0.3105 0.031 Uiso 1 1 calc R . .
C13 C 0.7178(3) 0.5256(3) 0.27803(15) 0.0319(10) Uani 1 1 d . . .
H13 H 0.7345 0.5662 0.3050 0.038 Uiso 1 1 calc R . .
C14 C 0.6684(3) 0.5604(3) 0.23539(16) 0.0355(11) Uani 1 1 d . . .
H14 H 0.6518 0.6246 0.2331 0.043 Uiso 1 1 calc R . .
C15 C 0.6435(3) 0.5011(3) 0.19643(16) 0.0346(11) Uani 1 1 d . . .
H15 H 0.6091 0.5248 0.1675 0.041 Uiso 1 1 calc R . .
C16 C 0.6680(3) 0.4074(3) 0.19919(14) 0.0271(9) Uani 1 1 d . . .
H16 H 0.6506 0.3674 0.1722 0.033 Uiso 1 1 calc R . .
C21 C 0.6767(3) 0.1892(3) 0.20191(13) 0.0247(9) Uani 1 1 d . . .
C22 C 0.5684(3) 0.2007(3) 0.20277(14) 0.0308(10) Uani 1 1 d . . .
H22 H 0.5391 0.2422 0.2260 0.037 Uiso 1 1 calc R . .
C23 C 0.5050(3) 0.1517(3) 0.16972(16) 0.0430(12) Uani 1 1 d . . .
H23 H 0.4324 0.1596 0.1705 0.052 Uiso 1 1 calc R . .
C24 C 0.5471(5) 0.0911(3) 0.13535(17) 0.0568(15) Uani 1 1 d . . .
H24 H 0.5034 0.0589 0.1123 0.068 Uiso 1 1 calc R . .
C25 C 0.6528(4) 0.0777(3) 0.13484(15) 0.0466(13) Uani 1 1 d . . .
H25 H 0.6814 0.0348 0.1121 0.056 Uiso 1 1 calc R . .
C26 C 0.7175(3) 0.1272(3) 0.16774(14) 0.0352(11) Uani 1 1 d . . .
H26 H 0.7900 0.1186 0.1668 0.042 Uiso 1 1 calc R . .
C31 C 0.8858(3) 0.2479(3) 0.21915(13) 0.0213(9) Uani 1 1 d . . .
C32 C 0.8993(3) 0.2909(3) 0.17309(14) 0.0342(11) Uani 1 1 d . . .
H32 H 0.8430 0.3207 0.1564 0.041 Uiso 1 1 calc R . .
C33 C 0.9970(3) 0.2897(3) 0.15186(16) 0.0461(13) Uani 1 1 d . . .
H33 H 1.0069 0.3190 0.1207 0.055 Uiso 1 1 calc R . .
C34 C 1.0783(3) 0.2463(3) 0.17605(16) 0.0439(12) Uani 1 1 d . . .
H34 H 1.1441 0.2458 0.1614 0.053 Uiso 1 1 calc R . .
C35 C 1.0655(3) 0.2032(3) 0.22152(15) 0.0348(11) Uani 1 1 d . . .
H35 H 1.1221 0.1735 0.2380 0.042 Uiso 1 1 calc R . .
C36 C 0.9685(3) 0.2038(3) 0.24291(14) 0.0275(10) Uani 1 1 d . . .
H36 H 0.9591 0.1738 0.2740 0.033 Uiso 1 1 calc R . .
C41 C 0.7640(3) -0.0279(3) 0.40153(12) 0.0197(8) Uani 1 1 d . . .
C42 C 0.6702(3) -0.0540(3) 0.37825(13) 0.0252(9) Uani 1 1 d . . .
H42 H 0.6296 -0.0091 0.3608 0.030 Uiso 1 1 calc R . .
C43 C 0.6372(3) -0.1455(3) 0.38092(14) 0.0312(10) Uani 1 1 d . . .
H43 H 0.5737 -0.1631 0.3652 0.037 Uiso 1 1 calc R . .
C44 C 0.6956(3) -0.2116(3) 0.40630(14) 0.0313(10) Uani 1 1 d . . .
H44 H 0.6721 -0.2740 0.4078 0.038 Uiso 1 1 calc R . .
C45 C 0.7879(3) -0.1870(3) 0.42936(13) 0.0319(10) Uani 1 1 d . . .
H45 H 0.8282 -0.2323 0.4468 0.038 Uiso 1 1 calc R . .
C46 C 0.8218(3) -0.0943(3) 0.42688(13) 0.0258(9) Uani 1 1 d . . .
H46 H 0.8852 -0.0771 0.4428 0.031 Uiso 1 1 calc R . .
C51 C 0.7642(3) 0.1400(3) 0.46059(13) 0.0224(9) Uani 1 1 d . . .
C52 C 0.7117(3) 0.0840(3) 0.49430(13) 0.0310(10) Uani 1 1 d . . .
H52 H 0.6971 0.0209 0.4862 0.037 Uiso 1 1 calc R . .
C53 C 0.6809(3) 0.1205(3) 0.53959(15) 0.0409(12) Uani 1 1 d . . .
H53 H 0.6453 0.0820 0.5622 0.049 Uiso 1 1 calc R . .
C54 C 0.7013(3) 0.2115(3) 0.55200(15) 0.0419(12) Uani 1 1 d . . .
H54 H 0.6804 0.2357 0.5831 0.050 Uiso 1 1 calc R . .
C55 C 0.7529(3) 0.2681(3) 0.51853(14) 0.0394(11) Uani 1 1 d . . .
H55 H 0.7666 0.3313 0.5267 0.047 Uiso 1 1 calc R . .
C56 C 0.7843(3) 0.2322(3) 0.47321(14) 0.0347(11) Uani 1 1 d . . .
H56 H 0.8198 0.2710 0.4507 0.042 Uiso 1 1 calc R . .
C61 C 0.9457(3) 0.0851(3) 0.40462(13) 0.0218(9) Uani 1 1 d . . .
C62 C 1.0063(3) 0.1191(3) 0.44342(14) 0.0363(11) Uani 1 1 d . . .
H62 H 0.9752 0.1475 0.4712 0.044 Uiso 1 1 calc R . .
C63 C 1.1144(3) 0.1117(4) 0.44173(16) 0.0472(13) Uani 1 1 d . . .
H63 H 1.1559 0.1354 0.4685 0.057 Uiso 1 1 calc R . .
C64 C 1.1607(3) 0.0706(3) 0.40193(15) 0.0355(11) Uani 1 1 d . . .
H64 H 1.2337 0.0657 0.4013 0.043 Uiso 1 1 calc R . .
C65 C 1.1008(3) 0.0365(3) 0.36286(15) 0.0350(11) Uani 1 1 d . . .
H65 H 1.1322 0.0082 0.3351 0.042 Uiso 1 1 calc R . .
C66 C 0.9947(3) 0.0438(3) 0.36448(14) 0.0318(10) Uani 1 1 d . . .
H66 H 0.9539 0.0201 0.3375 0.038 Uiso 1 1 calc R . .
C71 C 0.5459(3) 0.2150(3) 0.38690(13) 0.0218(9) Uani 1 1 d . . .
C72 C 0.5571(3) 0.3076(3) 0.39945(14) 0.0290(10) Uani 1 1 d . . .
C73 C 0.5287(3) 0.3433(3) 0.44471(15) 0.0353(11) Uani 1 1 d . . .
C74 C 0.4871(3) 0.2854(4) 0.47995(15) 0.0418(12) Uani 1 1 d . . .
C75 C 0.4719(3) 0.1941(3) 0.46869(15) 0.0395(12) Uani 1 1 d . . .
C76 C 0.5010(3) 0.1593(3) 0.42311(14) 0.0284(10) Uani 1 1 d . . .
C81 C 0.1019(4) 0.4493(3) 0.55679(16) 0.087(2) Uani 1 1 d G . .
C82 C 0.0474(3) 0.3945(3) 0.5226(2) 0.0776(19) Uani 1 1 d G . .
H82 H -0.0215 0.3767 0.5289 0.093 Uiso 1 1 calc R . .
C83 C 0.0938(5) 0.3659(3) 0.4791(2) 0.106(3) Uani 1 1 d G . .
H83 H 0.0565 0.3285 0.4557 0.127 Uiso 1 1 calc R . .
C84 C 0.1946(5) 0.3921(3) 0.46984(15) 0.099(2) Uani 1 1 d G . .
H84 H 0.2263 0.3726 0.4401 0.118 Uiso 1 1 calc R . .
C85 C 0.2492(3) 0.4468(3) 0.5041(2) 0.091(2) Uani 1 1 d G . .
H85 H 0.3181 0.4647 0.4978 0.109 Uiso 1 1 calc R . .
C86 C 0.2028(4) 0.4754(3) 0.54755(18) 0.084(2) Uani 1 1 d G . .
H86 H 0.2401 0.5128 0.5709 0.101 Uiso 1 1 calc R . .
C87 C 0.0493(7) 0.4766(6) 0.6007(2) 0.164(4) Uani 1 1 d . . .
H87A H -0.0191 0.4476 0.6006 0.246 Uiso 1 1 calc R . .
H87B H 0.0418 0.5444 0.6012 0.246 Uiso 1 1 calc R . .
H87C H 0.0891 0.4565 0.6302 0.246 Uiso 1 1 calc R . .

loop_
_atom_site_aniso_label
_atom_site_aniso_U_11
_atom_site_aniso_U_22
_atom_site_aniso_U_33
_atom_site_aniso_U_23
_atom_site_aniso_U_13
_atom_site_aniso_U_12
Rh 0.01750(14) 0.01519(15) 0.01682(15) 0.00073(15) 0.00213(10) 0.00012(14)
S 0.0192(5) 0.0290(6) 0.0215(5) -0.0009(5) 0.0023(4) 0.0003(4)
N 0.0194(17) 0.0185(18) 0.0221(18) 0.0037(15) 0.0012(13) -0.0004(14)
O1 0.0178(14) 0.0324(17) 0.0383(17) 0.0010(14) -0.0006(12) -0.0077(12)
O2 0.0383(16) 0.0210(16) 0.0256(15) -0.0020(12) 0.0039(12) 0.0000(12)
P1 0.0184(5) 0.0178(5) 0.0203(5) 0.0035(4) 0.0024(4) 0.0005(4)
P2 0.0239(5) 0.0193(6) 0.0171(5) 0.0013(4) 0.0026(4) 0.0019(4)
F1 0.0463(15) 0.0284(14) 0.0420(15) 0.0037(12) 0.0143(11) -0.0028(11)
F2 0.076(2) 0.0374(17) 0.0548(18) -0.0184(14) 0.0169(14) -0.0029(14)
F3 0.084(2) 0.070(2) 0.0346(15) -0.0179(16) 0.0266(13) -0.0024(17)
F4 0.089(2) 0.0600(19) 0.0468(17) 0.0041(15) 0.0403(15) -0.0131(16)
F5 0.0525(16) 0.0354(16) 0.0426(15) 0.0016(12) 0.0205(12) -0.0094(12)
C1 0.0140(19) 0.024(2) 0.019(2) 0.0054(18) 0.0005(15) 0.0014(16)
C2 0.027(2) 0.018(2) 0.016(2) -0.0009(17) -0.0016(16) 0.0021(17)
C3 0.022(2) 0.022(2) 0.027(2) 0.0043(19) 0.0012(16) -0.0026(17)
C4 0.033(2) 0.030(3) 0.040(2) -0.007(2) -0.0091(18) -0.004(2)
C5 0.049(3) 0.031(3) 0.041(3) -0.017(2) -0.007(2) 0.003(2)
C6 0.037(2) 0.035(3) 0.035(2) -0.009(2) 0.0002(19) 0.014(2)
C7 0.029(2) 0.020(2) 0.031(2) 0.0025(19) 0.0012(17) 0.0055(17)
C8 0.026(2) 0.041(3) 0.031(2) 0.003(2) 0.0024(18) -0.0015(19)
C9 0.022(2) 0.038(3) 0.040(3) -0.008(2) 0.0006(18) 0.0011(19)
C11 0.0084(18) 0.022(2) 0.033(2) 0.0053(19) 0.0031(16) -0.0044(16)
C12 0.026(2) 0.019(2) 0.032(2) 0.0062(19) 0.0024(17) 0.0010(17)
C13 0.037(2) 0.020(2) 0.039(3) -0.003(2) 0.004(2) -0.0025(19)
C14 0.035(3) 0.018(2) 0.054(3) 0.013(2) 0.015(2) 0.0085(19)
C15 0.027(2) 0.038(3) 0.040(3) 0.018(2) 0.0066(19) 0.007(2)
C16 0.026(2) 0.025(2) 0.031(2) 0.007(2) 0.0045(17) 0.0026(18)
C21 0.034(2) 0.017(2) 0.022(2) 0.0045(19) -0.0036(16) -0.0061(18)
C22 0.031(2) 0.033(3) 0.028(2) 0.0108(19) -0.0086(18) -0.0077(19)
C23 0.041(3) 0.044(3) 0.043(3) 0.018(2) -0.018(2) -0.016(2)
C24 0.095(5) 0.032(3) 0.042(3) 0.014(3) -0.032(3) -0.034(3)
C25 0.085(4) 0.031(3) 0.023(3) -0.002(2) -0.010(2) -0.015(3)
C26 0.059(3) 0.024(2) 0.022(2) 0.005(2) -0.004(2) 0.000(2)
C31 0.025(2) 0.015(2) 0.024(2) 0.0018(17) 0.0077(16) 0.0034(17)
C32 0.034(2) 0.035(3) 0.034(2) 0.012(2) 0.0131(19) 0.0034(19)
C33 0.048(3) 0.051(3) 0.041(3) 0.019(2) 0.026(2) 0.004(2)
C34 0.032(3) 0.052(3) 0.049(3) 0.006(3) 0.020(2) 0.006(2)
C35 0.023(2) 0.037(3) 0.044(3) 0.002(2) 0.0080(19) 0.0055(19)
C36 0.026(2) 0.028(2) 0.029(2) 0.0043(19) 0.0054(17) 0.0013(17)
C41 0.025(2) 0.020(2) 0.0135(19) 0.0012(17) 0.0071(16) 0.0017(17)
C42 0.028(2) 0.027(2) 0.021(2) 0.0058(18) 0.0055(17) 0.0022(18)
C43 0.034(2) 0.028(2) 0.031(2) -0.003(2) 0.0052(18) -0.0101(19)
C44 0.047(3) 0.018(2) 0.030(2) 0.0002(19) 0.018(2) -0.004(2)
C45 0.051(3) 0.023(2) 0.023(2) 0.008(2) 0.0110(19) 0.010(2)
C46 0.032(2) 0.026(2) 0.020(2) 0.0026(19) 0.0068(17) 0.0048(19)
C51 0.027(2) 0.026(2) 0.015(2) -0.0018(18) 0.0005(16) 0.0064(17)
C52 0.039(2) 0.029(3) 0.026(2) -0.002(2) 0.0043(18) 0.003(2)
C53 0.060(3) 0.038(3) 0.025(3) 0.000(2) 0.014(2) 0.003(2)
C54 0.065(3) 0.040(3) 0.021(2) -0.005(2) 0.007(2) 0.011(2)
C55 0.064(3) 0.027(3) 0.027(2) -0.012(2) -0.001(2) 0.003(2)
C56 0.047(3) 0.034(3) 0.023(2) 0.000(2) 0.0044(19) -0.003(2)
C61 0.022(2) 0.020(2) 0.023(2) 0.0036(18) -0.0015(16) -0.0013(17)
C62 0.033(3) 0.055(3) 0.021(2) -0.002(2) 0.0012(18) 0.000(2)
C63 0.034(3) 0.071(4) 0.035(3) 0.001(3) -0.013(2) -0.002(2)
C64 0.023(2) 0.042(3) 0.041(3) 0.009(2) -0.003(2) 0.005(2)
C65 0.024(2) 0.038(3) 0.042(3) -0.005(2) 0.0018(19) 0.0064(19)
C66 0.027(2) 0.038(3) 0.030(2) -0.003(2) -0.0038(18) 0.0047(19)
C71 0.0146(19) 0.027(2) 0.024(2) -0.0014(18) 0.0002(15) 0.0022(16)
C72 0.024(2) 0.031(3) 0.032(2) 0.000(2) 0.0032(17) 0.0005(18)
C73 0.037(2) 0.030(3) 0.039(3) -0.009(2) 0.006(2) -0.0007(19)
C74 0.042(3) 0.057(3) 0.027(2) -0.011(2) 0.014(2) 0.001(2)
C75 0.040(3) 0.046(3) 0.034(3) 0.005(2) 0.020(2) -0.005(2)
C76 0.027(2) 0.027(3) 0.031(2) -0.001(2) 0.0051(17) -0.0027(18)
C81 0.124(6) 0.064(5) 0.075(5) 0.025(4) 0.001(5) 0.046(4)
C82 0.077(4) 0.052(4) 0.104(6) 0.020(4) -0.016(4) 0.011(3)
C83 0.132(7) 0.045(4) 0.138(8) 0.017(5) -0.060(6) 0.000(5)
C84 0.132(7) 0.056(5) 0.107(6) 0.012(4) -0.016(5) 0.009(5)
C85 0.091(5) 0.080(5) 0.101(6) 0.007(4) -0.003(5) 0.012(4)
C86 0.083(5) 0.070(5) 0.099(6) 0.022(4) -0.008(4) 0.001(4)
C87 0.275(12) 0.121(8) 0.097(6) 0.050(6) 0.035(7) 0.100(8)

loop_
_atom_type_symbol
_atom_type_description
_atom_type_scat_dispersion_real
_atom_type_scat_dispersion_imag
_atom_type_scat_source
C C 0.0033 0.0016 'International Tables Vol C Tables 4.2.6.8 and 6.1.1.4'
H H 0.0000 0.0000 'International Tables Vol C Tables 4.2.6.8 and 6.1.1.4'
O O 0.0106 0.0060 'International Tables Vol C Tables 4.2.6.8 and 6.1.1.4'
F F 0.0171 0.0103 'International Tables Vol C Tables 4.2.6.8 and 6.1.1.4'
P P 0.1023 0.0942 'International Tables Vol C Tables 4.2.6.8 and 6.1.1.4'
S S 0.1246 0.1234 'International Tables Vol C Tables 4.2.6.8 and 6.1.1.4'
Rh Rh -1.1178 0.9187 'International Tables Vol C Tables 4.2.6.8 and 6.1.1.4'
N N 0.0061 0.0033 'International Tables Vol C Tables 4.2.6.8 and 6.1.1.4'

loop_
_geom_angle_atom_site_label_1
_geom_angle_atom_site_label_2
_geom_angle_atom_site_label_3
_geom_angle
_geom_angle_site_symmetry_1
_geom_angle_site_symmetry_3
_geom_angle_publ_flag
C1 Rh O2 162.01(12) . . ?
C1 Rh O1 120.65(12) . . ?
O2 Rh O1 41.39(9) . . ?
C1 Rh P2 89.99(10) . . ?
O2 Rh P2 87.72(7) . . ?
O1 Rh P2 85.90(8) . . ?
C1 Rh P1 83.38(10) . . ?
O2 Rh P1 95.45(7) . . ?
O1 Rh P1 88.77(7) . . ?
P2 Rh P1 167.89(3) . . ?
C1 Rh S 91.74(10) . . ?
O2 Rh S 106.24(7) . . ?
O1 Rh S 147.37(8) . . ?
P2 Rh S 98.95(3) . . ?
P1 Rh S 91.40(3) . . ?
C71 S Rh 104.62(12) . . ?
C1 N C2 171.6(4) . . ?
O2 O1 Rh 68.35(14) . . ?
O1 O2 Rh 70.26(14) . . ?
C11 P1 C21 104.26(17) . . ?
C11 P1 C31 103.82(16) . . ?
C21 P1 C31 102.89(17) . . ?
C11 P1 Rh 119.60(12) . . ?
C21 P1 Rh 113.77(12) . . ?
C31 P1 Rh 110.79(12) . . ?
C61 P2 C51 106.52(17) . . ?
C61 P2 C41 102.66(17) . . ?
C51 P2 C41 104.03(16) . . ?
C61 P2 Rh 106.36(12) . . ?
C51 P2 Rh 119.23(13) . . ?
C41 P2 Rh 116.46(12) . . ?
N C1 Rh 176.7(3) . . ?
C3 C2 C7 123.7(4) . . ?
C3 C2 N 118.4(3) . . ?
C7 C2 N 117.9(3) . . ?
C4 C3 C2 117.3(3) . . ?
C4 C3 C8 121.0(4) . . ?
C2 C3 C8 121.7(4) . . ?
C3 C4 C5 121.1(4) . . ?
C3 C4 H4 119.4 . . ?
C5 C4 H4 119.4 . . ?
C6 C5 C4 120.1(4) . . ?
C6 C5 H5 120.0 . . ?
C4 C5 H5 120.0 . . ?
C5 C6 C7 121.5(4) . . ?
C5 C6 H6 119.3 . . ?
C7 C6 H6 119.3 . . ?
C6 C7 C2 116.3(4) . . ?
C6 C7 C9 122.0(3) . . ?
C2 C7 C9 121.7(4) . . ?
C3 C8 H8A 109.5 . . ?
C3 C8 H8B 109.5 . . ?
H8A C8 H8B 109.5 . . ?
C3 C8 H8C 109.5 . . ?
H8A C8 H8C 109.5 . . ?
H8B C8 H8C 109.5 . . ?
C7 C9 H9A 109.5 . . ?
C7 C9 H9B 109.5 . . ?
H9A C9 H9B 109.5 . . ?
C7 C9 H9C 109.5 . . ?
H9A C9 H9C 109.5 . . ?
H9B C9 H9C 109.5 . . ?
C12 C11 C16 118.7(4) . . ?
C12 C11 P1 118.3(3) . . ?
C16 C11 P1 123.0(3) . . ?
C13 C12 C11 120.6(4) . . ?
C13 C12 H12 119.7 . . ?
C11 C12 H12 119.7 . . ?
C12 C13 C14 120.2(4) . . ?
C12 C13 H13 119.9 . . ?
C14 C13 H13 119.9 . . ?
C15 C14 C13 119.8(4) . . ?
C15 C14 H14 120.1 . . ?
C13 C14 H14 120.1 . . ?
C14 C15 C16 120.7(4) . . ?
C14 C15 H15 119.7 . . ?
C16 C15 H15 119.7 . . ?
C15 C16 C11 120.2(4) . . ?
C15 C16 H16 119.9 . . ?
C11 C16 H16 119.9 . . ?
C26 C21 C22 118.7(4) . . ?
C26 C21 P1 121.8(3) . . ?
C22 C21 P1 119.4(3) . . ?
C23 C22 C21 120.1(4) . . ?
C23 C22 H22 119.9 . . ?
C21 C22 H22 119.9 . . ?
C22 C23 C24 120.5(4) . . ?
C22 C23 H23 119.8 . . ?
C24 C23 H23 119.8 . . ?
C25 C24 C23 119.9(4) . . ?
C25 C24 H24 120.0 . . ?
C23 C24 H24 120.0 . . ?
C24 C25 C26 120.1(4) . . ?
C24 C25 H25 120.0 . . ?
C26 C25 H25 120.0 . . ?
C21 C26 C25 120.7(4) . . ?
C21 C26 H26 119.6 . . ?
C25 C26 H26 119.6 . . ?
C36 C31 C32 119.7(3) . . ?
C36 C31 P1 120.6(3) . . ?
C32 C31 P1 119.7(3) . . ?
C31 C32 C33 119.4(4) . . ?
C31 C32 H32 120.3 . . ?
C33 C32 H32 120.3 . . ?
C34 C33 C32 120.2(4) . . ?
C34 C33 H33 119.9 . . ?
C32 C33 H33 119.9 . . ?
C33 C34 C35 120.8(3) . . ?
C33 C34 H34 119.6 . . ?
C35 C34 H34 119.6 . . ?
C34 C35 C36 119.4(4) . . ?
C34 C35 H35 120.3 . . ?
C36 C35 H35 120.3 . . ?
C31 C36 C35 120.5(4) . . ?
C31 C36 H36 119.8 . . ?
C35 C36 H36 119.8 . . ?
C46 C41 C42 119.2(4) . . ?
C46 C41 P2 120.9(3) . . ?
C42 C41 P2 119.8(3) . . ?
C43 C42 C41 119.7(4) . . ?
C43 C42 H42 120.1 . . ?
C41 C42 H42 120.1 . . ?
C44 C43 C42 120.7(4) . . ?
C44 C43 H43 119.6 . . ?
C42 C43 H43 119.6 . . ?
C45 C44 C43 120.3(4) . . ?
C45 C44 H44 119.9 . . ?
C43 C44 H44 119.9 . . ?
C44 C45 C46 119.4(4) . . ?
C44 C45 H45 120.3 . . ?
C46 C45 H45 120.3 . . ?
C41 C46 C45 120.8(4) . . ?
C41 C46 H46 119.6 . . ?
C45 C46 H46 119.6 . . ?
C56 C51 C52 118.8(3) . . ?
C56 C51 P2 120.0(3) . . ?
C52 C51 P2 121.2(3) . . ?
C53 C52 C51 120.2(4) . . ?
C53 C52 H52 119.9 . . ?
C51 C52 H52 119.9 . . ?
C54 C53 C52 120.9(4) . . ?
C54 C53 H53 119.6 . . ?
C52 C53 H53 119.6 . . ?
C53 C54 C55 119.4(4) . . ?
C53 C54 H54 120.3 . . ?
C55 C54 H54 120.3 . . ?
C56 C55 C54 120.2(4) . . ?
C56 C55 H55 119.9 . . ?
C54 C55 H55 119.9 . . ?
C51 C56 C55 120.6(4) . . ?
C51 C56 H56 119.7 . . ?
C55 C56 H56 119.7 . . ?
C62 C61 C66 118.1(3) . . ?
C62 C61 P2 124.6(3) . . ?
C66 C61 P2 117.3(3) . . ?
C61 C62 C63 119.8(4) . . ?
C61 C62 H62 120.1 . . ?
C63 C62 H62 120.1 . . ?
C64 C63 C62 120.9(4) . . ?
C64 C63 H63 119.6 . . ?
C62 C63 H63 119.6 . . ?
C63 C64 C65 119.8(4) . . ?
C63 C64 H64 120.1 . . ?
C65 C64 H64 120.1 . . ?
C64 C65 C66 119.3(4) . . ?
C64 C65 H65 120.3 . . ?
C66 C65 H65 120.3 . . ?
C65 C66 C61 122.0(4) . . ?
C65 C66 H66 119.0 . . ?
C61 C66 H66 119.0 . . ?
C72 C71 C76 115.2(3) . . ?
C72 C71 S 123.6(3) . . ?
C76 C71 S 121.1(3) . . ?
F1 C72 C73 116.7(4) . . ?
F1 C72 C71 120.2(3) . . ?
C73 C72 C71 123.0(4) . . ?
F2 C73 C72 120.7(4) . . ?
F2 C73 C74 119.4(4) . . ?
C72 C73 C74 119.9(4) . . ?
F3 C74 C75 121.4(4) . . ?
F3 C74 C73 119.5(4) . . ?
C75 C74 C73 119.1(4) . . ?
F4 C75 C74 120.5(4) . . ?
F4 C75 C76 119.2(4) . . ?
C74 C75 C76 120.3(4) . . ?
F5 C76 C75 116.6(3) . . ?
F5 C76 C71 120.9(3) . . ?
C75 C76 C71 122.4(4) . . ?
C82 C81 C86 120.0 . . ?
C82 C81 C87 117.1(6) . . ?
C86 C81 C87 122.9(6) . . ?
C83 C82 C81 120.0 . . ?
C83 C82 H82 120.0 . . ?
C81 C82 H82 120.0 . . ?
C82 C83 C84 120.0 . . ?
C82 C83 H83 120.0 . . ?
C84 C83 H83 120.0 . . ?
C85 C84 C83 120.0 . . ?
C85 C84 H84 120.0 . . ?
C83 C84 H84 120.0 . . ?
C86 C85 C84 120.0 . . ?
C86 C85 H85 120.0 . . ?
C84 C85 H85 120.0 . . ?
C85 C86 C81 120.0 . . ?
C85 C86 H86 120.0 . . ?
C81 C86 H86 120.0 . . ?
C81 C87 H87A 109.5 . . ?
C81 C87 H87B 109.5 . . ?
H87A C87 H87B 109.5 . . ?
C81 C87 H87C 109.5 . . ?
H87A C87 H87C 109.5 . . ?
H87B C87 H87C 109.5 . . ?

loop_
_geom_bond_atom_site_label_1
_geom_bond_atom_site_label_2
_geom_bond_distance
_geom_bond_site_symmetry_2
_geom_bond_publ_flag
Rh C1 1.939(4) . ?
Rh O2 2.018(2) . ?
Rh O1 2.044(2) . ?
Rh P2 2.3624(10) . ?
Rh P1 2.3737(10) . ?
Rh S 2.4226(9) . ?
S C71 1.771(4) . ?
N C1 1.165(4) . ?
N C2 1.408(4) . ?
O1 O2 1.436(3) . ?
P1 C11 1.821(4) . ?
P1 C21 1.828(4) . ?
P1 C31 1.838(3) . ?
P2 C61 1.830(4) . ?
P2 C51 1.831(3) . ?
P2 C41 1.835(4) . ?
F1 C72 1.349(4) . ?
F2 C73 1.353(5) . ?
F3 C74 1.352(4) . ?
F4 C75 1.358(4) . ?
F5 C76 1.348(4) . ?
C2 C3 1.391(5) . ?
C2 C7 1.407(5) . ?
C3 C4 1.379(5) . ?
C3 C8 1.521(5) . ?
C4 C5 1.389(5) . ?
C4 H4 0.9500 . ?
C5 C6 1.383(6) . ?
C5 H5 0.9500 . ?
C6 C7 1.389(5) . ?
C6 H6 0.9500 . ?
C7 C9 1.495(5) . ?
C8 H8A 0.9800 . ?
C8 H8B 0.9800 . ?
C8 H8C 0.9800 . ?
C9 H9A 0.9800 . ?
C9 H9B 0.9800 . ?
C9 H9C 0.9800 . ?
C11 C12 1.397(5) . ?
C11 C16 1.408(5) . ?
C12 C13 1.389(5) . ?
C12 H12 0.9500 . ?
C13 C14 1.391(5) . ?
C13 H13 0.9500 . ?
C14 C15 1.382(6) . ?
C14 H14 0.9500 . ?
C15 C16 1.385(5) . ?
C15 H15 0.9500 . ?
C16 H16 0.9500 . ?
C21 C26 1.394(5) . ?
C21 C22 1.415(5) . ?
C22 C23 1.387(5) . ?
C22 H22 0.9500 . ?
C23 C24 1.392(6) . ?
C23 H23 0.9500 . ?
C24 C25 1.385(7) . ?
C24 H24 0.9500 . ?
C25 C26 1.398(6) . ?
C25 H25 0.9500 . ?
C26 H26 0.9500 . ?
C31 C36 1.388(5) . ?
C31 C32 1.399(5) . ?
C32 C33 1.402(5) . ?
C32 H32 0.9500 . ?
C33 C34 1.375(6) . ?
C33 H33 0.9500 . ?
C34 C35 1.384(5) . ?
C34 H34 0.9500 . ?
C35 C36 1.396(5) . ?
C35 H35 0.9500 . ?
C36 H36 0.9500 . ?
C41 C46 1.383(5) . ?
C41 C42 1.405(5) . ?
C42 C43 1.387(5) . ?
C42 H42 0.9500 . ?
C43 C44 1.384(5) . ?
C43 H43 0.9500 . ?
C44 C45 1.379(5) . ?
C44 H44 0.9500 . ?
C45 C46 1.405(5) . ?
C45 H45 0.9500 . ?
C46 H46 0.9500 . ?
C51 C56 1.391(5) . ?
C51 C52 1.403(5) . ?
C52 C53 1.394(5) . ?
C52 H52 0.9500 . ?
C53 C54 1.375(6) . ?
C53 H53 0.9500 . ?
C54 C55 1.397(5) . ?
C54 H54 0.9500 . ?
C55 C56 1.394(5) . ?
C55 H55 0.9500 . ?
C56 H56 0.9500 . ?
C61 C62 1.379(5) . ?
C61 C66 1.399(5) . ?
C62 C63 1.408(6) . ?
C62 H62 0.9500 . ?
C63 C64 1.374(5) . ?
C63 H63 0.9500 . ?
C64 C65 1.380(5) . ?
C64 H64 0.9500 . ?
C65 C66 1.382(5) . ?
C65 H65 0.9500 . ?
C66 H66 0.9500 . ?
C71 C72 1.381(5) . ?
C71 C76 1.399(5) . ?
C72 C73 1.379(5) . ?
C73 C74 1.382(6) . ?
C74 C75 1.360(6) . ?
C75 C76 1.385(5) . ?
C81 C82 1.3900 . ?
C81 C86 1.3900 . ?
C81 C87 1.433(7) . ?
C82 C83 1.3900 . ?
C82 H82 0.9500 . ?
C83 C84 1.3900 . ?
C83 H83 0.9500 . ?
C84 C85 1.3900 . ?
C84 H84 0.9500 . ?
C85 C86 1.3900 . ?
C85 H85 0.9500 . ?
C86 H86 0.9500 . ?
C87 H87A 0.9800 . ?
C87 H87B 0.9800 . ?
C87 H87C 0.9800 . ?

loop_
_geom_torsion_atom_site_label_1
_geom_torsion_atom_site_label_2
_geom_torsion_atom_site_label_3
_geom_torsion_atom_site_label_4
_geom_torsion
_geom_torsion_site_symmetry_1
_geom_torsion_site_symmetry_2
_geom_torsion_site_symmetry_3
_geom_torsion_site_symmetry_4
_geom_torsion_publ_flag
C1 Rh S C71 146.18(17) . . . . ?
O2 Rh S C71 -34.31(15) . . . . ?
O1 Rh S C71 -40.50(19) . . . . ?
P2 Rh S C71 55.92(14) . . . . ?
P1 Rh S C71 -130.40(14) . . . . ?
C1 Rh O1 O2 -178.76(16) . . . . ?
P2 Rh O1 O2 -91.21(13) . . . . ?
P1 Rh O1 O2 99.67(13) . . . . ?
S Rh O1 O2 9.0(2) . . . . ?
C1 Rh O2 O1 3.4(4) . . . . ?
P2 Rh O2 O1 86.38(14) . . . . ?
P1 Rh O2 O1 -81.90(14) . . . . ?
S Rh O2 O1 -174.96(12) . . . . ?
C1 Rh P1 C11 165.93(16) . . . . ?
O2 Rh P1 C11 -32.12(15) . . . . ?
O1 Rh P1 C11 -73.03(15) . . . . ?
P2 Rh P1 C11 -136.9(2) . . . . ?
S Rh P1 C11 74.34(13) . . . . ?
C1 Rh P1 C21 41.89(17) . . . . ?
O2 Rh P1 C21 -156.16(15) . . . . ?
O1 Rh P1 C21 162.94(15) . . . . ?
P2 Rh P1 C21 99.1(2) . . . . ?
S Rh P1 C21 -49.70(14) . . . . ?
C1 Rh P1 C31 -73.44(16) . . . . ?
O2 Rh P1 C31 88.51(15) . . . . ?
O1 Rh P1 C31 47.61(15) . . . . ?
P2 Rh P1 C31 -16.2(2) . . . . ?
S Rh P1 C31 -165.03(13) . . . . ?
C1 Rh P2 C61 83.88(16) . . . . ?
O2 Rh P2 C61 -78.27(15) . . . . ?
O1 Rh P2 C61 -36.85(15) . . . . ?
P1 Rh P2 C61 27.2(2) . . . . ?
S Rh P2 C61 175.64(13) . . . . ?
C1 Rh P2 C51 -155.85(17) . . . . ?
O2 Rh P2 C51 41.99(16) . . . . ?
O1 Rh P2 C51 83.42(16) . . . . ?
P1 Rh P2 C51 147.5(2) . . . . ?
S Rh P2 C51 -64.09(15) . . . . ?
C1 Rh P2 C41 -29.77(15) . . . . ?
O2 Rh P2 C41 168.07(14) . . . . ?
O1 Rh P2 C41 -150.51(14) . . . . ?
P1 Rh P2 C41 -86.4(2) . . . . ?
S Rh P2 C41 61.98(12) . . . . ?
C7 C2 C3 C4 0.6(6) . . . . ?
N C2 C3 C4 179.2(3) . . . . ?
C7 C2 C3 C8 -177.9(3) . . . . ?
N C2 C3 C8 0.8(5) . . . . ?
C2 C3 C4 C5 -0.9(6) . . . . ?
C8 C3 C4 C5 177.6(4) . . . . ?
C3 C4 C5 C6 -0.1(6) . . . . ?
C4 C5 C6 C7 1.5(7) . . . . ?
C5 C6 C7 C2 -1.8(6) . . . . ?
C5 C6 C7 C9 178.1(4) . . . . ?
C3 C2 C7 C6 0.8(6) . . . . ?
N C2 C7 C6 -177.9(3) . . . . ?
C3 C2 C7 C9 -179.1(4) . . . . ?
N C2 C7 C9 2.2(5) . . . . ?
C21 P1 C11 C12 160.7(3) . . . . ?
C31 P1 C11 C12 -91.9(3) . . . . ?
Rh P1 C11 C12 32.2(3) . . . . ?
C21 P1 C11 C16 -21.5(3) . . . . ?
C31 P1 C11 C16 86.0(3) . . . . ?
Rh P1 C11 C16 -150.0(2) . . . . ?
C16 C11 C12 C13 -0.5(5) . . . . ?
P1 C11 C12 C13 177.5(3) . . . . ?
C11 C12 C13 C14 0.0(6) . . . . ?
C12 C13 C14 C15 0.5(6) . . . . ?
C13 C14 C15 C16 -0.6(6) . . . . ?
C14 C15 C16 C11 0.1(5) . . . . ?
C12 C11 C16 C15 0.4(5) . . . . ?
P1 C11 C16 C15 -177.4(3) . . . . ?
C11 P1 C21 C26 130.8(3) . . . . ?
C31 P1 C21 C26 22.7(4) . . . . ?
Rh P1 C21 C26 -97.3(3) . . . . ?
C11 P1 C21 C22 -52.7(3) . . . . ?
C31 P1 C21 C22 -160.9(3) . . . . ?
Rh P1 C21 C22 79.2(3) . . . . ?
C26 C21 C22 C23 -0.6(5) . . . . ?
P1 C21 C22 C23 -177.2(3) . . . . ?
C21 C22 C23 C24 -0.2(6) . . . . ?
C22 C23 C24 C25 1.6(6) . . . . ?
C23 C24 C25 C26 -2.0(6) . . . . ?
C22 C21 C26 C25 0.2(6) . . . . ?
P1 C21 C26 C25 176.7(3) . . . . ?
C24 C25 C26 C21 1.1(6) . . . . ?
C11 P1 C31 C36 132.8(3) . . . . ?
C21 P1 C31 C36 -118.8(3) . . . . ?
Rh P1 C31 C36 3.2(4) . . . . ?
C11 P1 C31 C32 -47.2(4) . . . . ?
C21 P1 C31 C32 61.2(3) . . . . ?
Rh P1 C31 C32 -176.9(3) . . . . ?
C36 C31 C32 C33 -0.7(6) . . . . ?
P1 C31 C32 C33 179.3(3) . . . . ?
C31 C32 C33 C34 0.3(7) . . . . ?
C32 C33 C34 C35 0.0(7) . . . . ?
C33 C34 C35 C36 0.2(7) . . . . ?
C32 C31 C36 C35 0.9(6) . . . . ?
P1 C31 C36 C35 -179.1(3) . . . . ?
C34 C35 C36 C31 -0.6(6) . . . . ?
C61 P2 C41 C46 30.9(3) . . . . ?
C51 P2 C41 C46 -80.0(3) . . . . ?
Rh P2 C41 C46 146.6(2) . . . . ?
C61 P2 C41 C42 -152.2(3) . . . . ?
C51 P2 C41 C42 96.9(3) . . . . ?
Rh P2 C41 C42 -36.5(3) . . . . ?
C46 C41 C42 C43 -0.1(5) . . . . ?
P2 C41 C42 C43 -177.1(3) . . . . ?
C41 C42 C43 C44 0.0(5) . . . . ?
C42 C43 C44 C45 0.0(5) . . . . ?
C43 C44 C45 C46 0.1(5) . . . . ?
C42 C41 C46 C45 0.2(5) . . . . ?
P2 C41 C46 C45 177.1(2) . . . . ?
C44 C45 C46 C41 -0.2(5) . . . . ?
C61 P2 C51 C56 71.1(4) . . . . ?
C41 P2 C51 C56 179.1(3) . . . . ?
Rh P2 C51 C56 -49.1(4) . . . . ?
C61 P2 C51 C52 -109.5(3) . . . . ?
C41 P2 C51 C52 -1.5(4) . . . . ?
Rh P2 C51 C52 130.3(3) . . . . ?
C56 C51 C52 C53 -0.2(6) . . . . ?
P2 C51 C52 C53 -179.6(3) . . . . ?
C51 C52 C53 C54 0.0(6) . . . . ?
C52 C53 C54 C55 0.5(7) . . . . ?
C53 C54 C55 C56 -0.7(7) . . . . ?
C52 C51 C56 C55 0.0(6) . . . . ?
P2 C51 C56 C55 179.4(3) . . . . ?
C54 C55 C56 C51 0.5(6) . . . . ?
C51 P2 C61 C62 -8.0(4) . . . . ?
C41 P2 C61 C62 -117.0(4) . . . . ?
Rh P2 C61 C62 120.2(3) . . . . ?
C51 P2 C61 C66 174.6(3) . . . . ?
C41 P2 C61 C66 65.5(3) . . . . ?
Rh P2 C61 C66 -57.3(3) . . . . ?
C66 C61 C62 C63 0.1(6) . . . . ?
P2 C61 C62 C63 -177.4(3) . . . . ?
C61 C62 C63 C64 -0.2(7) . . . . ?
C62 C63 C64 C65 0.4(7) . . . . ?
C63 C64 C65 C66 -0.3(6) . . . . ?
C64 C65 C66 C61 0.1(6) . . . . ?
C62 C61 C66 C65 0.0(6) . . . . ?
P2 C61 C66 C65 177.6(3) . . . . ?
Rh S C71 C72 68.7(3) . . . . ?
Rh S C71 C76 -114.7(3) . . . . ?
C76 C71 C72 F1 -177.4(3) . . . . ?
S C71 C72 F1 -0.5(5) . . . . ?
C76 C71 C72 C73 1.4(6) . . . . ?
S C71 C72 C73 178.2(3) . . . . ?
F1 C72 C73 F2 -2.1(6) . . . . ?
C71 C72 C73 F2 179.1(4) . . . . ?
F1 C72 C73 C74 179.0(4) . . . . ?
C71 C72 C73 C74 0.2(6) . . . . ?
F2 C73 C74 F3 -1.6(6) . . . . ?
C72 C73 C74 F3 177.3(4) . . . . ?
F2 C73 C74 C75 179.0(4) . . . . ?
C72 C73 C74 C75 -2.1(6) . . . . ?
F3 C74 C75 F4 0.8(7) . . . . ?
C73 C74 C75 F4 -179.9(4) . . . . ?
F3 C74 C75 C76 -177.2(4) . . . . ?
C73 C74 C75 C76 2.2(7) . . . . ?
F4 C75 C76 F5 1.1(6) . . . . ?
C74 C75 C76 F5 179.1(4) . . . . ?
F4 C75 C76 C71 -178.5(4) . . . . ?
C74 C75 C76 C71 -0.5(6) . . . . ?
C72 C71 C76 F5 179.2(3) . . . . ?
S C71 C76 F5 2.3(5) . . . . ?
C72 C71 C76 C75 -1.3(5) . . . . ?
S C71 C76 C75 -178.2(3) . . . . ?
C86 C81 C82 C83 0.0 . . . . ?
C87 C81 C82 C83 179.7(4) . . . . ?
C81 C82 C83 C84 0.0 . . . . ?
C82 C83 C84 C85 0.0 . . . . ?
C83 C84 C85 C86 0.0 . . . . ?
C84 C85 C86 C81 0.0 . . . . ?
C82 C81 C86 C85 0.0 . . . . ?
C87 C81 C86 C85 -179.7(5) . . . . ?
